data_7218348
loop_
_publ_author_name
'Peuronen, Anssi'
'Rinta, Heikki'
'Lahtinen, Manu'

_publ_section_title
;
 N&#x22EF;I halogen bonding supported stabilization of a discrete
 pseudo-linear [I12]2&#x2212;polyiodide
;
_journal_issue 8
_journal_name_full CrystEngComm
_journal_page_first 1736
_journal_paper_doi 10.1039/C4CE01866D
_journal_volume 17
_journal_year 2015
_chemical_formula_moiety 'C18 H36 N4, 2(I5), 5(I2)'
_chemical_formula_sum 'C18 H36 I20 N4'
_chemical_formula_weight 2846.51
_chemical_name_systematic
;
 ?
;
_space_group_crystal_system triclinic
_space_group_IT_number 2
_space_group_name_Hall '-P 1'
_space_group_name_H-M_alt 'P -1'
_symmetry_space_group_name_Hall '-P 1'
_symmetry_space_group_name_H-M 'P -1'
_atom_sites_solution_hydrogens geom
_atom_sites_solution_primary direct
_audit_creation_date 2014-08-21
_audit_creation_method
;
Olex2 1.2
(compiled 2014.07.22 svn.r2960 for OlexSys, GUI svn.r4862)
;
_cell_angle_alpha 92.225(4)
_cell_angle_beta 94.475(4)
_cell_angle_gamma 92.593(4)
_cell_formula_units_Z 1
_cell_length_a 9.2353(4)
_cell_length_b 9.5741(4)
_cell_length_c 15.2398(7)
_cell_measurement_reflns_used 5229
_cell_measurement_temperature 123.01(10)
_cell_measurement_theta_max 28.8410
_cell_measurement_theta_min 3.1440
_cell_volume 1340.80(10)
_computing_cell_refinement
;
CrysAlisPro, Agilent Technologies,
Version 1.171.37.31 (release 14-01-2014 CrysAlis171 .NET)
(compiled Jan 14 2014,18:38:05)
;
_computing_data_collection
;
CrysAlisPro, Agilent Technologies,
Version 1.171.37.31 (release 14-01-2014 CrysAlis171 .NET)
(compiled Jan 14 2014,18:38:05)
;
_computing_data_reduction
;
CrysAlisPro, Agilent Technologies,
Version 1.171.37.31 (release 14-01-2014 CrysAlis171 .NET)
(compiled Jan 14 2014,18:38:05)
;
_computing_molecular_graphics 'Olex2 (Dolomanov et al., 2009)'
_computing_publication_material 'Olex2 (Dolomanov et al., 2009)'
_computing_structure_refinement 'ShelXL (Sheldrick, 2008)'
_computing_structure_solution 'ShelXS (Sheldrick, 2008)'
_diffrn_ambient_environment N~2~
_diffrn_ambient_temperature 123.01(10)
_diffrn_detector 'CCD plate'
_diffrn_detector_area_resol_mean 10.3953
_diffrn_detector_type Atlas
_diffrn_measured_fraction_theta_full 0.990
_diffrn_measured_fraction_theta_max 0.990
_diffrn_measurement_details
;
  1 omega  -61.00   32.00   1.0000    3.5000
omega____ theta____ kappa____ phi______ frames
    -        9.5778  -57.0000 -180.0000 93

  2 omega  -20.00   50.00   1.0000    3.5000
omega____ theta____ kappa____ phi______ frames
    -        9.5778  -99.0000   90.0000 70

  3 omega  -18.00   77.00   1.0000    3.5000
omega____ theta____ kappa____ phi______ frames
    -        9.5778   57.0000  -30.0000 95
;
_diffrn_measurement_device 'four-circle diffractometer'
_diffrn_measurement_device_type 'SuperNova, Dual, Cu at zero, Atlas'
_diffrn_measurement_method '\w scans'
_diffrn_orient_matrix_UB_11 0.0063286000
_diffrn_orient_matrix_UB_12 0.0267379000
_diffrn_orient_matrix_UB_13 0.0442653000
_diffrn_orient_matrix_UB_21 -0.0690381000
_diffrn_orient_matrix_UB_22 -0.0317071000
_diffrn_orient_matrix_UB_23 0.0064888000
_diffrn_orient_matrix_UB_31 0.0338006000
_diffrn_orient_matrix_UB_32 -0.0615600000
_diffrn_orient_matrix_UB_33 0.0134876000
_diffrn_radiation_monochromator mirror
_diffrn_radiation_probe x-ray
_diffrn_radiation_type MoK\a
_diffrn_radiation_wavelength 0.71073
_diffrn_reflns_av_R_equivalents 0.0318
_diffrn_reflns_av_unetI/netI 0.0553
_diffrn_reflns_Laue_measured_fraction_full 0.990
_diffrn_reflns_Laue_measured_fraction_max 0.990
_diffrn_reflns_limit_h_max 9
_diffrn_reflns_limit_h_min -11
_diffrn_reflns_limit_k_max 11
_diffrn_reflns_limit_k_min -11
_diffrn_reflns_limit_l_max 18
_diffrn_reflns_limit_l_min -18
_diffrn_reflns_number 8950
_diffrn_reflns_point_group_measured_fraction_full 0.990
_diffrn_reflns_point_group_measured_fraction_max 0.990
_diffrn_reflns_theta_full 26.000
_diffrn_reflns_theta_max 26.000
_diffrn_reflns_theta_min 3.148
_diffrn_source 'SuperNova (Mo) X-ray Source'
_exptl_absorpt_coefficient_mu 11.553
_exptl_absorpt_correction_T_max 0.206
_exptl_absorpt_correction_T_min 0.059
_exptl_absorpt_correction_type analytical
_exptl_absorpt_process_details
;
CrysAlisPro, Agilent Technologies,
Version 1.171.37.31 (release 14-01-2014 CrysAlis171 .NET)
(compiled Jan 14 2014,18:38:05)
Analytical numeric absorption correction using a multifaceted crystal
            model based on expressions derived by R.C. Clark & J.S. Reid.
(Clark, R. C. & Reid, J. S. (1995). Acta Cryst. A51, 887-897)
Empirical absorption correction using spherical harmonics,
 implemented in SCALE3 ABSPACK scaling algorithm.
;
_exptl_crystal_colour 'metallic blackish orange'
_exptl_crystal_colour_lustre metallic
_exptl_crystal_colour_modifier blackish
_exptl_crystal_colour_primary orange
_exptl_crystal_density_diffrn 3.525
_exptl_crystal_description block
_exptl_crystal_F_000 1232
_exptl_crystal_size_max 0.282
_exptl_crystal_size_mid 0.1792
_exptl_crystal_size_min 0.1153
_refine_diff_density_max 1.142
_refine_diff_density_min -1.330
_refine_diff_density_rms 0.252
_refine_ls_extinction_method none
_refine_ls_goodness_of_fit_ref 1.016
_refine_ls_hydrogen_treatment constr
_refine_ls_matrix_type full
_refine_ls_number_parameters 190
_refine_ls_number_reflns 5226
_refine_ls_number_restraints 0
_refine_ls_restrained_S_all 1.016
_refine_ls_R_factor_all 0.0406
_refine_ls_R_factor_gt 0.0330
_refine_ls_shift/su_max 0.001
_refine_ls_shift/su_mean 0.000
_refine_ls_structure_factor_coef Fsqd
_refine_ls_weighting_details 'w=1/[\s^2^(Fo^2^)+(0.0162P)^2^] where P=(Fo^2^+2Fc^2^)/3'
_refine_ls_weighting_scheme calc
_refine_ls_wR_factor_gt 0.0617
_refine_ls_wR_factor_ref 0.0666
_reflns_Friedel_coverage 0.000
_reflns_number_gt 4473
_reflns_number_total 5226
_reflns_threshold_expression 'I > 2\s(I)'
_cod_data_source_file c4ce01866d2.cif
_cod_data_source_block 1-2I2-I16_2-
_cod_depositor_comments 'Adding full bibliography for 7218347--7218353.cif.'
_cod_database_code 7218348
_shelxl_version_number 2013-4
_chemical_oxdiff_formula 'C18 H36 N4 I20'
_shelx_space_group_comment
;
The symmetry employed for this shelxl refinement is uniquely defined
by the following loop, which should always be used as a source of
symmetry information in preference to the above space-group names.
They are only intended as comments.
;
_reflns_odcompleteness_completeness 98.43
_reflns_odcompleteness_iscentric 1
_reflns_odcompleteness_theta 26.32
_olex2_refinement_description
;
1. Fixed Uiso
 At 1.2 times of:
  All C(H,H) groups
2.a Secondary CH2 refined with riding coordinates:
 C1(H1A,H1B), C2(H2A,H2B), C3(H3A,H3B), C4(H4A,H4B), C5(H5A,H5B), C6(H6A,H6B),
 C7(H7A,H7B), C8(H8A,H8B), C9(H9A,H9B)
;
_olex2_submission_special_instructions 'No special instructions were received'

loop_
_space_group_symop_operation_xyz
'x, y, z'
'-x, -y, -z'

loop_
_atom_site_label
_atom_site_type_symbol
_atom_site_fract_x
_atom_site_fract_y
_atom_site_fract_z
_atom_site_U_iso_or_equiv
_atom_site_adp_type
_atom_site_occupancy
_atom_site_site_symmetry_order
_atom_site_calc_flag
_atom_site_refinement_flags_posn
I1 I 0.23215(5) 0.94876(4) 0.55762(3) 0.02011(12) Uani 1 1 d .
I2 I 0.27479(6) 1.09515(5) 0.71849(3) 0.02645(13) Uani 1 1 d .
N1 N 0.2062(6) 0.8234(5) 0.4077(4) 0.0184(14) Uani 1 1 d .
N2 N 0.1913(6) 0.7002(5) 0.2555(4) 0.0170(13) Uani 1 1 d .
C1 C 0.3454(9) 0.7639(7) 0.3933(5) 0.0250(18) Uani 1 1 d .
H1A H 0.3714 0.7022 0.4404 0.030 Uiso 1 1 calc R
H1B H 0.4203 0.8385 0.3945 0.030 Uiso 1 1 calc R
C2 C 0.3379(8) 0.6819(7) 0.3047(5) 0.0241(17) Uani 1 1 d .
H2A H 0.4150 0.7159 0.2702 0.029 Uiso 1 1 calc R
H2B H 0.3507 0.5834 0.3143 0.029 Uiso 1 1 calc R
C3 C 0.0917(8) 0.7115(7) 0.4016(5) 0.0202(16) Uani 1 1 d .
H3A H 0.0003 0.7503 0.4149 0.024 Uiso 1 1 calc R
H3B H 0.1155 0.6425 0.4447 0.024 Uiso 1 1 calc R
C4 C 0.0748(8) 0.6404(7) 0.3090(5) 0.0193(16) Uani 1 1 d .
H4A H 0.0838 0.5402 0.3130 0.023 Uiso 1 1 calc R
H4B H -0.0205 0.6565 0.2807 0.023 Uiso 1 1 calc R
C5 C 0.1709(9) 0.9266(7) 0.3402(5) 0.0229(18) Uani 1 1 d .
H5A H 0.2426 1.0042 0.3461 0.027 Uiso 1 1 calc R
H5B H 0.0763 0.9629 0.3483 0.027 Uiso 1 1 calc R
C6 C 0.1700(8) 0.8541(6) 0.2474(5) 0.0196(16) Uani 1 1 d .
H6A H 0.0781 0.8675 0.2142 0.023 Uiso 1 1 calc R
H6B H 0.2472 0.8957 0.2159 0.023 Uiso 1 1 calc R
C7 C 0.1918(7) 0.6242(7) 0.1664(4) 0.0171(15) Uani 1 1 d .
H7A H 0.2317 0.5334 0.1753 0.021 Uiso 1 1 calc R
H7B H 0.2571 0.6763 0.1313 0.021 Uiso 1 1 calc R
C8 C 0.0456(7) 0.6019(7) 0.1134(4) 0.0167(15) Uani 1 1 d .
H8A H 0.0040 0.6913 0.1020 0.020 Uiso 1 1 calc R
H8B H -0.0212 0.5471 0.1460 0.020 Uiso 1 1 calc R
C9 C 0.0705(7) 0.5241(7) 0.0260(5) 0.0208(17) Uani 1 1 d .
H9A H 0.1260 0.5856 -0.0095 0.025 Uiso 1 1 calc R
H9B H 0.1275 0.4434 0.0383 0.025 Uiso 1 1 calc R
I4 I 0.50927(5) 0.82555(5) 0.04490(3) 0.02511(13) Uani 1 1 d .
I5 I 0.61061(5) 0.57848(4) 0.11629(3) 0.01963(12) Uani 1 1 d .
I6 I 0.70786(5) 0.30574(5) 0.20121(3) 0.02182(12) Uani 1 1 d .
I8 I 0.05991(5) 0.23589(4) 0.22065(3) 0.02073(12) Uani 1 1 d .
I7 I 0.35835(5) 0.23635(5) 0.22103(3) 0.02220(12) Uani 1 1 d .
I9 I 0.71479(5) 0.48596(4) 0.38056(3) 0.02231(12) Uani 1 1 d .
I10 I 0.71005(6) 0.64385(5) 0.53628(4) 0.03098(14) Uani 1 1 d .
I3 I 0.13971(5) 1.03815(5) -0.01452(3) 0.02497(13) Uani 1 1 d .

loop_
_atom_site_aniso_label
_atom_site_aniso_U_11
_atom_site_aniso_U_22
_atom_site_aniso_U_33
_atom_site_aniso_U_23
_atom_site_aniso_U_13
_atom_site_aniso_U_12
I1 0.0248(3) 0.0162(2) 0.0188(2) -0.00163(19) -0.0002(2) 0.00075(18)
I2 0.0314(3) 0.0246(3) 0.0222(3) -0.0068(2) 0.0000(2) -0.0006(2)
N1 0.025(4) 0.014(3) 0.016(3) 0.001(2) 0.002(3) 0.000(2)
N2 0.014(3) 0.017(3) 0.019(3) 0.000(3) 0.002(3) -0.002(2)
C1 0.032(5) 0.026(4) 0.017(4) 0.000(3) -0.002(3) -0.002(3)
C2 0.017(4) 0.025(4) 0.030(5) -0.003(3) 0.003(3) 0.002(3)
C3 0.022(4) 0.015(3) 0.024(4) -0.004(3) 0.008(3) 0.005(3)
C4 0.019(4) 0.023(4) 0.016(4) -0.001(3) 0.007(3) -0.006(3)
C5 0.032(5) 0.017(4) 0.019(4) 0.004(3) 0.000(3) 0.000(3)
C6 0.033(5) 0.008(3) 0.018(4) -0.003(3) 0.004(3) 0.004(3)
C7 0.018(4) 0.018(3) 0.015(4) -0.003(3) 0.003(3) 0.000(3)
C8 0.017(4) 0.018(3) 0.015(4) -0.002(3) 0.002(3) 0.005(3)
C9 0.014(4) 0.021(4) 0.025(4) -0.005(3) -0.007(3) 0.001(3)
I4 0.0220(3) 0.0266(3) 0.0271(3) 0.0064(2) 0.0015(2) 0.0017(2)
I5 0.0155(2) 0.0242(2) 0.0190(3) -0.0026(2) 0.00140(19) 0.00188(18)
I6 0.0143(2) 0.0241(2) 0.0272(3) 0.0008(2) 0.0007(2) 0.00392(18)
I8 0.0178(3) 0.0181(2) 0.0261(3) -0.0009(2) 0.0021(2) -0.00008(18)
I7 0.0174(3) 0.0211(2) 0.0280(3) -0.0003(2) 0.0003(2) 0.00276(18)
I9 0.0212(3) 0.0223(2) 0.0235(3) 0.0056(2) 0.0000(2) 0.00051(19)
I10 0.0437(3) 0.0223(3) 0.0267(3) 0.0017(2) -0.0007(3) 0.0036(2)
I3 0.0204(3) 0.0294(3) 0.0251(3) -0.0008(2) 0.0009(2) 0.0047(2)

loop_
_atom_type_symbol
_atom_type_description
_atom_type_scat_dispersion_real
_atom_type_scat_dispersion_imag
_atom_type_scat_source
C C 0.0033 0.0016 'International Tables Vol C Tables 4.2.6.8 and 6.1.1.4'
H H 0.0000 0.0000 'International Tables Vol C Tables 4.2.6.8 and 6.1.1.4'
I I -0.4742 1.8119 'International Tables Vol C Tables 4.2.6.8 and 6.1.1.4'
N N 0.0061 0.0033 'International Tables Vol C Tables 4.2.6.8 and 6.1.1.4'

loop_
_exptl_crystal_face_index_h
_exptl_crystal_face_index_k
_exptl_crystal_face_index_l
_exptl_crystal_face_perp_dist
_exptl_oxdiff_crystal_face_indexfrac_h
_exptl_oxdiff_crystal_face_indexfrac_k
_exptl_oxdiff_crystal_face_indexfrac_l
_exptl_oxdiff_crystal_face_x
_exptl_oxdiff_crystal_face_y
_exptl_oxdiff_crystal_face_z
11 -1 -12 0.0684 11.0000 -1.0000 -12.0000 -0.4883 -0.8056 0.2715
3 10 -15 0.0719 3.0000 10.0000 -15.0000 -0.3776 -0.6215 -0.7165
9 -10 1 0.0950 9.0000 -10.0000 1.0000 -0.1662 -0.2978 0.9333
-8 -5 16 0.0342 -8.0000 -5.0000 16.0000 0.5239 0.8147 0.2532
-5 -4 -18 0.0917 -5.0000 -4.0000 -18.0000 -0.9354 0.3552 -0.1655
0 11 11 0.0521 -0.0000 11.0000 11.0000 0.7810 -0.2774 -0.5288
4 -13 -1 0.1072 4.0000 -13.0000 -1.0000 -0.3665 0.1296 0.9220
7 -10 10 0.0955 7.0000 -10.0000 10.0000 0.2196 -0.1013 0.9871
-9 6 -11 0.1566 -9.0000 6.0000 -11.0000 -0.3834 0.3597 -0.8219
2 5 -20 0.0675 2.0000 5.0000 -20.0000 -0.7390 -0.4264 -0.5100
5 -1 -20 0.0639 5.0000 -1.0000 -20.0000 -0.8804 -0.4433 -0.0392
13 1 -3 0.0794 13.0000 1.0000 -3.0000 -0.0238 -0.9487 0.3374

loop_
_geom_angle_atom_site_label_1
_geom_angle_atom_site_label_2
_geom_angle_atom_site_label_3
_geom_angle
_geom_angle_site_symmetry_1
N1 I1 I2 176.55(12) .
C1 N1 I1 107.5(4) .
C1 N1 C3 109.5(5) .
C1 N1 C5 110.0(6) .
C3 N1 I1 112.1(4) .
C3 N1 C5 109.1(5) .
C5 N1 I1 108.7(4) .
C2 N2 C7 107.3(6) .
C4 N2 C2 108.4(5) .
C4 N2 C7 111.9(5) .
C6 N2 C2 108.7(5) .
C6 N2 C4 108.4(6) .
C6 N2 C7 112.1(5) .
N1 C1 H1A 109.5 .
N1 C1 H1B 109.5 .
N1 C1 C2 110.9(6) .
H1A C1 H1B 108.0 .
C2 C1 H1A 109.5 .
C2 C1 H1B 109.5 .
N2 C2 C1 109.1(6) .
N2 C2 H2A 109.9 .
N2 C2 H2B 109.9 .
C1 C2 H2A 109.9 .
C1 C2 H2B 109.9 .
H2A C2 H2B 108.3 .
N1 C3 H3A 109.4 .
N1 C3 H3B 109.4 .
N1 C3 C4 111.0(6) .
H3A C3 H3B 108.0 .
C4 C3 H3A 109.4 .
C4 C3 H3B 109.4 .
N2 C4 C3 108.8(5) .
N2 C4 H4A 109.9 .
N2 C4 H4B 109.9 .
C3 C4 H4A 109.9 .
C3 C4 H4B 109.9 .
H4A C4 H4B 108.3 .
N1 C5 H5A 109.9 .
N1 C5 H5B 109.9 .
N1 C5 C6 109.1(6) .
H5A C5 H5B 108.3 .
C6 C5 H5A 109.9 .
C6 C5 H5B 109.9 .
N2 C6 C5 110.0(5) .
N2 C6 H6A 109.7 .
N2 C6 H6B 109.7 .
C5 C6 H6A 109.7 .
C5 C6 H6B 109.7 .
H6A C6 H6B 108.2 .
N2 C7 H7A 108.2 .
N2 C7 H7B 108.2 .
N2 C7 C8 116.4(6) .
H7A C7 H7B 107.4 .
C8 C7 H7A 108.2 .
C8 C7 H7B 108.2 .
C7 C8 H8A 110.1 .
C7 C8 H8B 110.1 .
C7 C8 C9 107.9(6) .
H8A C8 H8B 108.4 .
C9 C8 H8A 110.1 .
C9 C8 H8B 110.1 .
C8 C9 H9A 109.1 .
C8 C9 H9B 109.1 .
C9 C9 C8 112.5(8) 2_565
C9 C9 H9A 109.1 2_565
C9 C9 H9B 109.1 2_565
H9A C9 H9B 107.8 .
I4 I5 I6 176.86(2) .

loop_
_geom_bond_atom_site_label_1
_geom_bond_atom_site_label_2
_geom_bond_distance
_geom_bond_site_symmetry_2
I1 I2 2.7680(7) .
I1 N1 2.528(6) .
N1 C1 1.458(10) .
N1 C3 1.466(8) .
N1 C5 1.482(8) .
N2 C2 1.516(9) .
N2 C4 1.506(8) .
N2 C6 1.503(8) .
N2 C7 1.517(9) .
C1 H1A 0.9700 .
C1 H1B 0.9700 .
C1 C2 1.531(11) .
C2 H2A 0.9700 .
C2 H2B 0.9700 .
C3 H3A 0.9700 .
C3 H3B 0.9700 .
C3 C4 1.537(10) .
C4 H4A 0.9700 .
C4 H4B 0.9700 .
C5 H5A 0.9700 .
C5 H5B 0.9700 .
C5 C6 1.550(10) .
C6 H6A 0.9700 .
C6 H6B 0.9700 .
C7 H7A 0.9700 .
C7 H7B 0.9700 .
C7 C8 1.520(9) .
C8 H8A 0.9700 .
C8 H8B 0.9700 .
C8 C9 1.540(11) .
C9 C9 1.514(12) 2_565
C9 H9A 0.9700 .
C9 H9B 0.9700 .
I4 I5 2.8100(6) .
I5 I6 3.0974(6) .
I8 I7 2.7555(7) .
I9 I10 2.7681(8) .
I3 I3 2.7241(10) 2_575

loop_
_geom_torsion_atom_site_label_1
_geom_torsion_atom_site_label_2
_geom_torsion_atom_site_label_3
_geom_torsion_atom_site_label_4
_geom_torsion
_geom_torsion_site_symmetry_4
I1 N1 C1 C2 178.3(4) .
I1 N1 C3 C4 178.1(4) .
I1 N1 C5 C6 174.4(4) .
N1 C1 C2 N2 5.5(7) .
N1 C3 C4 N2 4.9(8) .
N1 C5 C6 N2 5.2(8) .
N2 C7 C8 C9 179.8(5) .
C1 N1 C3 C4 -62.7(7) .
C1 N1 C5 C6 57.0(7) .
C2 N2 C4 C3 55.8(7) .
C2 N2 C6 C5 -61.4(7) .
C2 N2 C7 C8 167.4(5) .
C3 N1 C1 C2 56.3(7) .
C3 N1 C5 C6 -63.2(8) .
C4 N2 C2 C1 -62.1(6) .
C4 N2 C6 C5 56.2(7) .
C4 N2 C7 C8 48.6(7) .
C5 N1 C1 C2 -63.6(7) .
C5 N1 C3 C4 57.7(8) .
C6 N2 C2 C1 55.5(7) .
C6 N2 C4 C3 -62.0(6) .
C6 N2 C7 C8 -73.4(6) .
C7 N2 C2 C1 176.9(5) .
C7 N2 C4 C3 173.9(5) .
C7 N2 C6 C5 -179.8(6) .
C7 C8 C9 C9 170.9(6) 2_565
